data_7226945
loop_
_publ_author_name
'Gidaspov, Alexander A.'
'Bakharev, Vladimir V.'
'Suponitsky, Kyrill'
'Nikitin, Valery G.'
'Sheremetev, Aleksei B.'

_publ_section_title
;
 High-Density Insensitive Energetic Materials:
 2,4,6-Tris(2-fluoro-2,2-dinitroethoxy)-1,3,5-triazine
;
_journal_name_full 'RSC Adv.'
_journal_paper_doi 10.1039/C6RA24629J
_journal_year 2016
_chemical_formula_moiety 'C9 H6 F3 N9 O15'
_chemical_formula_sum 'C9 H6 F3 N9 O15'
_chemical_formula_weight 537.23
_chemical_name_systematic
; 
 ? 
;
_space_group_IT_number 14
_symmetry_cell_setting monoclinic
_symmetry_space_group_name_Hall '-P 2ybc'
_symmetry_space_group_name_H-M 'P 1 21/c 1'
_atom_sites_solution_hydrogens geom
_atom_sites_solution_primary direct
_atom_sites_solution_secondary difmap
_audit_creation_method SHELXL-97
_audit_update_record
;
2016-10-02 deposited with the CCDC.
2016-10-26 downloaded from the CCDC.
;
_cell_angle_alpha 90.00
_cell_angle_beta 107.3420(10)
_cell_angle_gamma 90.00
_cell_formula_units_Z 4
_cell_length_a 7.3284(6)
_cell_length_b 22.5119(17)
_cell_length_c 11.7209(9)
_cell_measurement_reflns_used 2679
_cell_measurement_temperature 100(2)
_cell_measurement_theta_max 25.15
_cell_measurement_theta_min 2.57
_cell_volume 1845.8(2)
_computing_cell_refinement 'SAINT (Bruker, 2009)'
_computing_data_collection 'APEX (Bruker, 2009)'
_computing_data_reduction 'SAINT (Bruker, 2009)'
_computing_molecular_graphics 'SHELXTL (Sheldrick, 2008)'
_computing_publication_material 'SHELXTL (Sheldrick, 2008) and PLATON (Spek, 2009)'
_computing_structure_refinement 'SHELXTL (Sheldrick, 2008)'
_computing_structure_solution 'SHELXTL (Sheldrick, 2008)'
_diffrn_ambient_temperature 100(2)
_diffrn_measured_fraction_theta_full 1.000
_diffrn_measured_fraction_theta_max 1.000
_diffrn_measurement_device_type 'Bruker APEX-II CCD'
_diffrn_measurement_method '\f and \w scans'
_diffrn_radiation_monochromator graphite
_diffrn_radiation_source 'sealed tube'
_diffrn_radiation_type MoK\a
_diffrn_radiation_wavelength 0.71073
_diffrn_reflns_av_R_equivalents 0.0683
_diffrn_reflns_av_sigmaI/netI 0.0601
_diffrn_reflns_limit_h_max 10
_diffrn_reflns_limit_h_min -10
_diffrn_reflns_limit_k_max 31
_diffrn_reflns_limit_k_min -31
_diffrn_reflns_limit_l_max 16
_diffrn_reflns_limit_l_min -16
_diffrn_reflns_number 23473
_diffrn_reflns_theta_full 30.00
_diffrn_reflns_theta_max 30.00
_diffrn_reflns_theta_min 1.81
_diffrn_standards_decay_% 0
_diffrn_standards_number 0
_exptl_absorpt_coefficient_mu 0.201
_exptl_absorpt_correction_type none
_exptl_crystal_colour colorless
_exptl_crystal_density_diffrn 1.933
_exptl_crystal_density_method 'not measured'
_exptl_crystal_description plate
_exptl_crystal_F_000 1080
_exptl_crystal_size_max 0.16
_exptl_crystal_size_mid 0.12
_exptl_crystal_size_min 0.03
_refine_diff_density_max 0.389
_refine_diff_density_min -0.273
_refine_diff_density_rms 0.064
_refine_ls_extinction_method none
_refine_ls_goodness_of_fit_ref 1.007
_refine_ls_hydrogen_treatment constr
_refine_ls_matrix_type full
_refine_ls_number_parameters 371
_refine_ls_number_reflns 5392
_refine_ls_number_restraints 0
_refine_ls_restrained_S_all 1.007
_refine_ls_R_factor_all 0.0836
_refine_ls_R_factor_gt 0.0440
_refine_ls_shift/su_max 0.000
_refine_ls_shift/su_mean 0.000
_refine_ls_structure_factor_coef Fsqd
_refine_ls_weighting_details 'calc w=1/[\s^2^(Fo^2^)+(0.0338P)^2^+0.3913P] where P=(Fo^2^+2Fc^2^)/3'
_refine_ls_weighting_scheme calc
_refine_ls_wR_factor_gt 0.0796
_refine_ls_wR_factor_ref 0.0956
_reflns_number_gt 3520
_reflns_number_total 5392
_reflns_threshold_expression I>2\s(I)
_cod_data_source_file c6ra24629j2.cif
_cod_data_source_block comp1lt
_cod_depositor_comments
;
The following automatic conversions were performed:

'_symmetry_cell_setting' value 'Monoclinic' changed to 'monoclinic'
according to
/usr/data/users/saulius/crontab/automatic-downloads/rss-feeds/RSC/lib/dictionaries/cif_core.dic
dictionary named 'cif_core.dic' version 2.4.2 from 2011-04-26.

Automatic conversion script
Id: cif_fix_values 4268 2015-11-12 08:31:59Z antanas 
;
_cod_original_sg_symbol_H-M 'P 21/c  '
_cod_database_code 7226945

loop_
_symmetry_equiv_pos_as_xyz
'x, y, z'
'-x, y+1/2, -z+1/2'
'-x, -y, -z'
'x, -y-1/2, z-1/2'

loop_
_atom_site_label
_atom_site_type_symbol
_atom_site_fract_x
_atom_site_fract_y
_atom_site_fract_z
_atom_site_U_iso_or_equiv
_atom_site_adp_type
_atom_site_occupancy
_atom_site_symmetry_multiplicity
_atom_site_calc_flag
_atom_site_refinement_flags
_atom_site_disorder_assembly
_atom_site_disorder_group
F1 F -0.10834(15) 0.19820(4) 0.38769(9) 0.0200(2) Uani 1 1 d . . .
F2 F 0.52467(15) 0.42958(5) 1.18319(9) 0.0231(2) Uani 1 1 d . . .
O1 O 0.07009(17) 0.28644(5) 0.54113(10) 0.0164(3) Uani 1 1 d . . .
O2 O -0.40346(18) 0.24825(6) 0.40706(11) 0.0234(3) Uani 1 1 d . . .
O3 O -0.30163(19) 0.33604(6) 0.37707(12) 0.0236(3) Uani 1 1 d . . .
O6 O -0.24186(18) 0.21474(6) 0.16524(11) 0.0201(3) Uani 1 1 d . . .
O7 O -0.12802(19) 0.30480(6) 0.17940(11) 0.0225(3) Uani 1 1 d . . .
O8 O 0.32816(17) 0.35074(5) 0.91445(10) 0.0163(3) Uani 1 1 d . . .
O11 O 0.2785(2) 0.35058(7) 1.24196(12) 0.0280(3) Uani 1 1 d . . .
O12 O 0.42051(19) 0.29499(6) 1.14180(12) 0.0215(3) Uani 1 1 d . . .
O13 O 0.06645(19) 0.40223(6) 1.02231(12) 0.0283(3) Uani 1 1 d . . .
O14 O 0.2247(2) 0.48518(6) 1.06852(14) 0.0373(4) Uani 1 1 d . . .
O15 O 0.59804(18) 0.40153(5) 0.62232(11) 0.0183(3) Uani 1 1 d . A .
O20 O 1.0244(2) 0.55433(6) 0.73709(15) 0.0357(4) Uani 1 1 d . A .
O21 O 1.1358(2) 0.46561(6) 0.78617(13) 0.0284(3) Uani 1 1 d . A .
N1 N 0.1975(2) 0.31710(6) 0.72878(13) 0.0148(3) Uani 1 1 d . . .
N2 N 0.4768(2) 0.37783(6) 0.77547(13) 0.0153(3) Uani 1 1 d . . .
N3 N 0.3334(2) 0.34600(6) 0.57530(13) 0.0143(3) Uani 1 1 d . . .
N4 N -0.2911(2) 0.28214(7) 0.38377(13) 0.0174(3) Uani 1 1 d . . .
N6 N -0.1654(2) 0.25825(7) 0.22022(13) 0.0159(3) Uani 1 1 d . . .
N8 N 0.3590(2) 0.34200(7) 1.16714(13) 0.0177(3) Uani 1 1 d . . .
N9 N 0.2108(2) 0.43126(7) 1.06188(14) 0.0223(4) Uani 1 1 d . . .
N12 N 1.0150(2) 0.50096(7) 0.73293(15) 0.0227(4) Uani 1 1 d . . .
C1 C 0.2074(2) 0.31817(8) 0.61702(15) 0.0145(4) Uani 1 1 d . . .
C2 C 0.3362(2) 0.34874(8) 0.80136(15) 0.0142(3) Uani 1 1 d . . .
C3 C 0.4650(2) 0.37429(7) 0.66032(15) 0.0145(3) Uani 1 1 d . . .
C4 C 0.0636(2) 0.28889(8) 0.41767(14) 0.0152(4) Uani 1 1 d . . .
H4A H 0.1774 0.2697 0.4047 0.018 Uiso 1 1 calc R . .
H4B H 0.0552 0.3304 0.3887 0.018 Uiso 1 1 calc R . .
C5 C -0.1152(2) 0.25494(8) 0.35718(15) 0.0148(3) Uani 1 1 d . . .
C6 C 0.4731(3) 0.38385(8) 0.99802(15) 0.0173(4) Uani 1 1 d . . .
H6A H 0.4993 0.4213 0.9614 0.021 Uiso 1 1 calc R . .
H6B H 0.5929 0.3605 1.0246 0.021 Uiso 1 1 calc R . .
C7 C 0.3992(3) 0.39687(8) 1.10203(16) 0.0168(4) Uani 1 1 d . . .
C8 C 0.7599(3) 0.42492(9) 0.71166(16) 0.0217(4) Uani 1 1 d . . .
H8A H 0.8649 0.3955 0.7334 0.026 Uiso 0.717(5) 1 d PR A 1
H8B H 0.7255 0.4358 0.7844 0.026 Uiso 0.717(5) 1 d PR A 1
H8C H 0.8395 0.3936 0.7553 0.026 Uiso 0.283(5) 1 d PR A 2
H8D H 0.7210 0.4499 0.7667 0.026 Uiso 0.283(5) 1 d PR A 2
F3 F 0.6917(4) 0.52164(13) 0.6383(3) 0.0293(6) Uani 0.717(5) 1 d P A 1
O16 O 0.9487(6) 0.4205(2) 0.5356(3) 0.0333(8) Uani 0.717(5) 1 d P A 1
O17 O 0.7738(9) 0.4944(4) 0.4521(10) 0.0362(13) Uani 0.717(5) 1 d P A 1
N10 N 0.8459(3) 0.46233(10) 0.5349(2) 0.0208(7) Uani 0.717(5) 1 d P A 1
C9 C 0.8177(5) 0.47857(16) 0.6560(3) 0.0167(7) Uani 0.717(5) 1 d P A 1
F3' F 0.9473(12) 0.4242(4) 0.5806(6) 0.0234(14) Uani 0.283(5) 1 d P A 2
O16' O 0.721(2) 0.4996(13) 0.448(3) 0.038(3) Uani 0.283(5) 1 d P A 2
O17' O 0.6366(13) 0.5336(4) 0.5970(8) 0.0289(18) Uani 0.283(5) 1 d P A 2
N10' N 0.7385(8) 0.5049(3) 0.5560(6) 0.0241(19) Uani 0.283(5) 1 d P A 2
C9' C 0.8617(13) 0.4605(4) 0.6406(8) 0.0153(18) Uani 0.283(5) 1 d P A 2

loop_
_atom_site_aniso_label
_atom_site_aniso_U_11
_atom_site_aniso_U_22
_atom_site_aniso_U_33
_atom_site_aniso_U_23
_atom_site_aniso_U_13
_atom_site_aniso_U_12
F1 0.0243(6) 0.0161(5) 0.0180(5) 0.0018(4) 0.0040(4) -0.0005(4)
F2 0.0240(6) 0.0261(6) 0.0163(5) -0.0064(5) 0.0017(5) -0.0070(5)
O1 0.0149(6) 0.0231(7) 0.0107(6) -0.0011(5) 0.0031(5) -0.0058(5)
O2 0.0197(7) 0.0326(8) 0.0203(7) -0.0027(6) 0.0095(5) -0.0078(6)
O3 0.0243(7) 0.0199(7) 0.0249(7) -0.0019(6) 0.0047(6) 0.0029(6)
O6 0.0186(7) 0.0235(7) 0.0170(7) -0.0067(5) 0.0033(5) -0.0043(5)
O7 0.0261(7) 0.0230(7) 0.0172(7) 0.0045(5) 0.0050(6) -0.0041(6)
O8 0.0168(6) 0.0210(7) 0.0109(6) -0.0027(5) 0.0038(5) -0.0054(5)
O11 0.0277(8) 0.0388(9) 0.0226(7) 0.0003(6) 0.0153(6) 0.0008(7)
O12 0.0231(7) 0.0192(7) 0.0204(7) 0.0005(5) 0.0038(5) 0.0011(6)
O13 0.0204(7) 0.0326(8) 0.0281(8) -0.0080(6) 0.0014(6) 0.0026(6)
O14 0.0480(10) 0.0188(7) 0.0383(9) -0.0044(7) 0.0025(8) 0.0085(7)
O15 0.0181(6) 0.0228(7) 0.0149(6) -0.0015(5) 0.0064(5) -0.0100(5)
O20 0.0309(9) 0.0242(8) 0.0501(10) -0.0069(7) 0.0092(7) -0.0030(6)
O21 0.0274(8) 0.0267(8) 0.0287(8) 0.0016(6) 0.0048(6) -0.0038(6)
N1 0.0137(7) 0.0175(7) 0.0138(7) 0.0000(6) 0.0053(6) -0.0014(6)
N2 0.0155(7) 0.0164(7) 0.0142(7) -0.0007(6) 0.0047(6) -0.0026(6)
N3 0.0146(7) 0.0154(7) 0.0126(7) 0.0002(6) 0.0034(6) -0.0003(6)
N4 0.0148(7) 0.0256(9) 0.0108(7) -0.0025(6) 0.0021(6) -0.0017(6)
N6 0.0121(7) 0.0218(8) 0.0134(7) -0.0018(6) 0.0032(6) 0.0004(6)
N8 0.0144(7) 0.0233(8) 0.0143(7) 0.0004(6) 0.0027(6) -0.0005(6)
N9 0.0261(9) 0.0213(9) 0.0182(8) -0.0045(7) 0.0046(7) 0.0052(7)
N12 0.0203(8) 0.0262(9) 0.0233(9) -0.0024(7) 0.0090(7) -0.0094(7)
C1 0.0123(8) 0.0163(9) 0.0149(9) 0.0013(7) 0.0040(7) 0.0012(7)
C2 0.0154(8) 0.0152(8) 0.0123(8) 0.0009(7) 0.0046(7) 0.0016(7)
C3 0.0144(8) 0.0142(8) 0.0150(8) 0.0017(7) 0.0046(7) 0.0004(7)
C4 0.0146(8) 0.0210(9) 0.0100(8) -0.0007(7) 0.0036(7) -0.0025(7)
C5 0.0155(8) 0.0169(8) 0.0119(8) 0.0014(7) 0.0039(7) 0.0000(7)
C6 0.0184(9) 0.0205(9) 0.0133(8) -0.0032(7) 0.0053(7) -0.0053(7)
C7 0.0164(9) 0.0168(9) 0.0156(9) -0.0017(7) 0.0023(7) -0.0020(7)
C8 0.0210(9) 0.0268(10) 0.0176(9) -0.0031(8) 0.0063(8) -0.0125(8)
F3 0.0215(14) 0.0209(13) 0.0430(18) -0.0052(11) 0.0059(11) 0.0038(9)
O16 0.0243(13) 0.0477(17) 0.030(2) -0.0132(18) 0.0114(17) 0.0042(11)
O17 0.024(3) 0.058(3) 0.0247(18) 0.0185(18) 0.004(3) -0.007(3)
N10 0.0208(13) 0.0245(14) 0.0186(13) -0.0018(10) 0.0081(10) -0.0105(10)
C9 0.0166(17) 0.0148(19) 0.0205(16) -0.0044(13) 0.0080(12) 0.0004(13)
F3' 0.024(3) 0.026(3) 0.023(4) -0.005(3) 0.010(3) 0.000(2)
O16' 0.014(7) 0.076(7) 0.022(4) 0.017(4) 0.001(6) 0.007(6)
O17' 0.029(5) 0.023(4) 0.034(5) 0.001(3) 0.009(4) 0.007(3)
N10' 0.017(3) 0.027(4) 0.030(4) 0.005(3) 0.009(3) -0.007(3)
C9' 0.017(4) 0.008(4) 0.022(4) -0.007(3) 0.008(3) -0.001(3)

loop_
_atom_type_symbol
_atom_type_description
_atom_type_scat_dispersion_real
_atom_type_scat_dispersion_imag
_atom_type_scat_source
C C 0.0033 0.0016 'International Tables Vol C Tables 4.2.6.8 and 6.1.1.4'
H H 0.0000 0.0000 'International Tables Vol C Tables 4.2.6.8 and 6.1.1.4'
N N 0.0061 0.0033 'International Tables Vol C Tables 4.2.6.8 and 6.1.1.4'
O O 0.0106 0.0060 'International Tables Vol C Tables 4.2.6.8 and 6.1.1.4'
F F 0.0171 0.0103 'International Tables Vol C Tables 4.2.6.8 and 6.1.1.4'

loop_
_geom_angle_atom_site_label_1
_geom_angle_atom_site_label_2
_geom_angle_atom_site_label_3
_geom_angle
C1 O1 C4 116.33(13)
C2 O8 C6 116.95(13)
C3 O15 C8 117.00(13)
C2 N1 C1 111.49(14)
C3 N2 C2 112.45(15)
C1 N3 C3 112.40(15)
O2 N4 O3 127.42(16)
O2 N4 C5 117.47(15)
O3 N4 C5 115.10(14)
O6 N6 O7 127.50(15)
O6 N6 C5 116.35(14)
O7 N6 C5 116.12(14)
O11 N8 O12 127.58(16)
O11 N8 C7 116.22(15)
O12 N8 C7 116.09(14)
O13 N9 O14 127.48(17)
O13 N9 C7 116.72(15)
O14 N9 C7 115.71(16)
O20 N12 O21 127.50(17)
O20 N12 C9 112.5(2)
O21 N12 C9 119.91(19)
O20 N12 C9' 128.2(4)
O21 N12 C9' 103.5(3)
C9 N12 C9' 21.3(3)
N3 C1 N1 128.25(16)
N3 C1 O1 118.51(15)
N1 C1 O1 113.25(14)
N1 C2 N2 128.13(16)
N1 C2 O8 113.66(14)
N2 C2 O8 118.21(15)
N3 C3 N2 127.22(16)
N3 C3 O15 114.20(15)
N2 C3 O15 118.57(15)
O1 C4 C5 102.64(13)
O1 C4 H4A 111.2
C5 C4 H4A 111.2
O1 C4 H4B 111.2
C5 C4 H4B 111.2
H4A C4 H4B 109.2
F1 C5 C4 114.00(14)
F1 C5 N6 107.86(13)
C4 C5 N6 111.85(13)
F1 C5 N4 107.18(13)
C4 C5 N4 111.56(14)
N6 C5 N4 103.75(12)
O8 C6 C7 106.55(14)
O8 C6 H6A 110.4
C7 C6 H6A 110.4
O8 C6 H6B 110.4
C7 C6 H6B 110.4
H6A C6 H6B 108.6
F2 C7 C6 110.38(14)
F2 C7 N8 106.60(14)
C6 C7 N8 114.68(14)
F2 C7 N9 107.93(14)
C6 C7 N9 111.08(14)
N8 C7 N9 105.82(14)
O15 C8 C9 105.04(19)
O15 C8 C9' 103.3(4)
C9 C8 C9' 22.3(3)
O15 C8 H8A 110.7
C9 C8 H8A 110.7
C9' C8 H8A 91.3
O15 C8 H8B 110.7
C9 C8 H8B 110.8
C9' C8 H8B 129.9
H8A C8 H8B 108.8
O15 C8 H8C 111.1
C9 C8 H8C 128.4
C9' C8 H8C 111.3
H8A C8 H8C 21.3
H8B C8 H8C 89.6
O15 C8 H8D 111.1
C9 C8 H8D 90.0
C9' C8 H8D 110.9
H8A C8 H8D 125.6
H8B C8 H8D 22.1
H8C C8 H8D 109.1
O17 N10 O16 126.9(6)
O17 N10 C9 117.1(5)
O16 N10 C9 115.8(3)
F3 C9 C8 112.9(3)
F3 C9 N10 108.2(3)
C8 C9 N10 110.2(2)
F3 C9 N12 110.1(3)
C8 C9 N12 110.3(3)
N10 C9 N12 104.9(2)
O17' N10' O16' 125.4(11)
O17' N10' C9' 114.8(8)
O16' N10' C9' 117.8(12)
F3' C9' C8 110.6(6)
F3' C9' N10' 109.9(8)
C8 C9' N10' 114.8(6)
F3' C9' N12 110.9(7)
C8 C9' N12 107.1(6)
N10' C9' N12 103.3(5)

loop_
_geom_bond_atom_site_label_1
_geom_bond_atom_site_label_2
_geom_bond_distance
F1 C5 1.3235(19)
F2 C7 1.331(2)
O1 C1 1.334(2)
O1 C4 1.4347(19)
O2 N4 1.2121(19)
O3 N4 1.2170(19)
O6 N6 1.2140(18)
O7 N6 1.2166(18)
O8 C2 1.3449(19)
O8 C6 1.422(2)
O11 N8 1.2094(19)
O12 N8 1.2211(19)
O13 N9 1.212(2)
O14 N9 1.219(2)
O15 C3 1.336(2)
O15 C8 1.428(2)
O20 N12 1.204(2)
O21 N12 1.215(2)
N1 C2 1.322(2)
N1 C1 1.333(2)
N2 C3 1.329(2)
N2 C2 1.330(2)
N3 C1 1.324(2)
N3 C3 1.325(2)
N4 C5 1.540(2)
N6 C5 1.538(2)
N8 C7 1.526(2)
N9 C7 1.529(2)
N12 C9 1.543(4)
N12 C9' 1.594(9)
C4 C5 1.500(2)
C4 H4A 0.9900
C4 H4B 0.9900
C6 C7 1.503(2)
C6 H6A 0.9900
C6 H6B 0.9900
C8 C9 1.493(4)
C8 C9' 1.504(9)
C8 H8A 0.9893
C8 H8B 0.9892
C8 H8C 0.9598
C8 H8D 0.9609
F3 C9 1.312(5)
O16 N10 1.204(5)
O17 N10 1.198(9)
N10 C9 1.538(4)
F3' C9' 1.348(12)
O16' N10' 1.24(3)
O17' N10' 1.191(11)
N10' C9' 1.505(11)

loop_
_geom_torsion_atom_site_label_1
_geom_torsion_atom_site_label_2
_geom_torsion_atom_site_label_3
_geom_torsion_atom_site_label_4
_geom_torsion
C3 N3 C1 N1 1.8(3)
C3 N3 C1 O1 -178.06(15)
C2 N1 C1 N3 -0.2(3)
C2 N1 C1 O1 179.69(14)
C4 O1 C1 N3 -4.3(2)
C4 O1 C1 N1 175.80(14)
C1 N1 C2 N2 -2.0(3)
C1 N1 C2 O8 177.75(14)
C3 N2 C2 N1 2.1(3)
C3 N2 C2 O8 -177.65(15)
C6 O8 C2 N1 179.81(15)
C6 O8 C2 N2 -0.4(2)
C1 N3 C3 N2 -1.7(3)
C1 N3 C3 O15 178.17(14)
C2 N2 C3 N3 0.0(3)
C2 N2 C3 O15 -179.86(15)
C8 O15 C3 N3 -170.53(15)
C8 O15 C3 N2 9.3(2)
C1 O1 C4 C5 -174.00(14)
O1 C4 C5 F1 -64.34(17)
O1 C4 C5 N6 172.95(13)
O1 C4 C5 N4 57.24(17)
O6 N6 C5 F1 20.79(19)
O7 N6 C5 F1 -160.96(14)
O6 N6 C5 C4 146.93(15)
O7 N6 C5 C4 -34.8(2)
O6 N6 C5 N4 -92.68(16)
O7 N6 C5 N4 85.56(16)
O2 N4 C5 F1 -11.32(19)
O3 N4 C5 F1 169.66(13)
O2 N4 C5 C4 -136.77(15)
O3 N4 C5 C4 44.21(19)
O2 N4 C5 N6 102.65(16)
O3 N4 C5 N6 -76.37(17)
C2 O8 C6 C7 161.21(14)
O8 C6 C7 F2 -178.02(13)
O8 C6 C7 N8 61.58(18)
O8 C6 C7 N9 -58.33(18)
O11 N8 C7 F2 65.95(19)
O12 N8 C7 F2 -110.49(16)
O11 N8 C7 C6 -171.58(15)
O12 N8 C7 C6 12.0(2)
O11 N8 C7 N9 -48.78(19)
O12 N8 C7 N9 134.78(15)
O13 N9 C7 F2 -155.26(15)
O14 N9 C7 F2 28.0(2)
O13 N9 C7 C6 83.61(19)
O14 N9 C7 C6 -93.16(18)
O13 N9 C7 N8 -41.4(2)
O14 N9 C7 N8 141.78(16)
C3 O15 C8 C9 -148.02(19)
C3 O15 C8 C9' -171.0(4)
O15 C8 C9 F3 67.9(3)
C9' C8 C9 F3 156.4(13)
O15 C8 C9 N10 -53.2(3)
C9' C8 C9 N10 35.4(11)
O15 C8 C9 N12 -168.52(19)
C9' C8 C9 N12 -80.0(11)
O17 N10 C9 F3 9.2(6)
O16 N10 C9 F3 -175.2(3)
O17 N10 C9 C8 133.0(5)
O16 N10 C9 C8 -51.4(4)
O17 N10 C9 N12 -108.3(5)
O16 N10 C9 N12 67.3(4)
O20 N12 C9 F3 -16.2(3)
O21 N12 C9 F3 159.8(3)
C9' N12 C9 F3 -157.8(14)
O20 N12 C9 C8 -141.4(2)
O21 N12 C9 C8 34.6(3)
C9' N12 C9 C8 77.0(12)
O20 N12 C9 N10 100.0(2)
O21 N12 C9 N10 -84.0(3)
C9' N12 C9 N10 -41.6(11)
O15 C8 C9' F3' -72.6(7)
C9 C8 C9' F3' -169.7(17)
O15 C8 C9' N10' 52.4(6)
C9 C8 C9' N10' -44.7(9)
O15 C8 C9' N12 166.5(4)
C9 C8 C9' N12 69.3(10)
O17' N10' C9' F3' 170.1(8)
O16' N10' C9' F3' 5.2(15)
O17' N10' C9' C8 44.8(10)
O16' N10' C9' C8 -120.1(13)
O17' N10' C9' N12 -71.4(8)
O16' N10' C9' N12 123.7(13)
O20 N12 C9' F3' 120.7(6)
O21 N12 C9' F3' -49.3(7)
C9 N12 C9' F3' 167.7(17)
O20 N12 C9' C8 -118.5(4)
O21 N12 C9' C8 71.5(5)
C9 N12 C9' C8 -71.6(11)
O20 N12 C9' N10' 3.0(8)
O21 N12 C9' N10' -167.0(4)
C9 N12 C9' N10' 50.0(10)
